data_4120155
loop_
_publ_author_name
'Nathan L. Bill'
'Masatoshi Ishida'
'Steffen B\"ahring'
'Jong Min Lim'
'Sangsu Lee'
'Christina M. Davis'
'Vincent M. Lynch'
'Kent A. Nielsen'
'Jan O. Jeppesen'
'Kei Ohkubo'
'Shunichi Fukuzumi'
'Dongho Kim'
'Jonathan L. Sessler'

_publ_section_title
;
 Porphyrins Fused with Strongly Electron-Donating 1,3-Dithiol-2-ylidene
 Moieties: Redox Control by Metal Cation Complexation and Anion Binding
;
_journal_name_full 'Journal of the American Chemical Society'
_journal_page_first 10852
_journal_page_last 10862
_journal_paper_doi 10.1021/ja404830y
_journal_volume 135
_journal_year 2013
_chemical_formula_moiety 'C42 H30 N4 S8 2-, Zn 2+, 2 C3 H6 O, H2 O, C4 H8 O'
_chemical_formula_sum 'C52 H52 N4 O5 S8 Zn'
_chemical_formula_weight 1134.83
_chemical_name_systematic
;
 ?
;
_space_group_IT_number 2
_symmetry_cell_setting triclinic
_symmetry_space_group_name_Hall '-P 1'
_symmetry_space_group_name_H-M 'P -1'
_atom_sites_solution_hydrogens geom
_atom_sites_solution_primary direct
_atom_sites_solution_secondary difmap
_audit_creation_method SHELXL-97
_cell_angle_alpha 113.127(3)
_cell_angle_beta 96.240(4)
_cell_angle_gamma 93.010(3)
_cell_formula_units_Z 2
_cell_length_a 12.755(2)
_cell_length_b 13.918(2)
_cell_length_c 16.006(3)
_cell_measurement_reflns_used 32130
_cell_measurement_temperature 100(2)
_cell_measurement_theta_max 25.0
_cell_measurement_theta_min 3.0
_cell_volume 2583.5(7)
_computing_cell_refinement 'CrystalClear (Rigaku Inc., 2008)'
_computing_data_collection 'CrystalClear (Rigaku Inc., 2008)'
_computing_data_reduction 'CrystalClear (Rigaku Inc., 2008)'
_computing_molecular_graphics 'XP SHELXTL/PC, Siemens Analytical'
_computing_structure_refinement 'XL SHELXTL/PC, Siemens Analytical'
_computing_structure_solution
;

SIR97 - Altomare A., Burla M.C., Camalli M., Cascarano G.L., Giacovazzo C., 
Guagliardi A., Moliterni A.G.G., Polidori G.,Spagna R.
;
_diffrn_ambient_temperature 100(2)
_diffrn_measured_fraction_theta_full 0.966
_diffrn_measured_fraction_theta_max 0.966
_diffrn_measurement_device_type 'Rigaku AFC-12 with Saturn 724+ CCD'
_diffrn_measurement_method \w-scans
_diffrn_radiation_monochromator graphite
_diffrn_radiation_source 'fine-focus sealed tube'
_diffrn_radiation_type MoK\a
_diffrn_radiation_wavelength 0.71075
_diffrn_reflns_av_R_equivalents 0.0000
_diffrn_reflns_av_sigmaI/netI 0.1156
_diffrn_reflns_limit_h_max 14
_diffrn_reflns_limit_h_min -15
_diffrn_reflns_limit_k_max 15
_diffrn_reflns_limit_k_min -16
_diffrn_reflns_limit_l_max 19
_diffrn_reflns_limit_l_min 0
_diffrn_reflns_number 8784
_diffrn_reflns_theta_full 25.00
_diffrn_reflns_theta_max 25.00
_diffrn_reflns_theta_min 1.60
_exptl_absorpt_coefficient_mu 0.851
_exptl_absorpt_correction_T_max 1.00
_exptl_absorpt_correction_T_min 0.639
_exptl_absorpt_correction_type multi-scan
_exptl_absorpt_process_details
;
Abscor. T. Higashi (2001). The Rigaku Corporation, Tokyo, Japan.
;
_exptl_crystal_colour violet
_exptl_crystal_density_diffrn 1.459
_exptl_crystal_description prisms
_exptl_crystal_F_000 1180
_exptl_crystal_size_max 0.48
_exptl_crystal_size_mid 0.20
_exptl_crystal_size_min 0.08
_platon_squeeze_details
;
;
_refine_diff_density_max 1.149
_refine_diff_density_min -1.023
_refine_diff_density_rms 0.116
_refine_ls_extinction_method none
_refine_ls_goodness_of_fit_ref 0.993
_refine_ls_hydrogen_treatment constr
_refine_ls_matrix_type full
_refine_ls_number_parameters 585
_refine_ls_number_reflns 8784
_refine_ls_number_restraints 0
_refine_ls_restrained_S_all 0.993
_refine_ls_R_factor_all 0.0940
_refine_ls_R_factor_gt 0.0747
_refine_ls_shift/su_max 0.002
_refine_ls_shift/su_mean 0.000
_refine_ls_structure_factor_coef Fsqd
_refine_ls_weighting_details 'calc w=1/[\s^2^(Fo^2^)+(0.1280P)^2^] where P=(Fo^2^+2Fc^2^)/3'
_refine_ls_weighting_scheme calc
_refine_ls_wR_factor_gt 0.1954
_refine_ls_wR_factor_ref 0.2182
_reflns_number_gt 5811
_reflns_number_total 8784
_reflns_threshold_expression >2sigma(I)
_cod_data_source_file ja404830y_si_006.cif
_cod_data_source_block shelxl
_cod_database_code 4120155

loop_
_symmetry_equiv_pos_as_xyz
'x, y, z'
'-x, -y, -z'

loop_
_atom_site_label
_atom_site_type_symbol
_atom_site_fract_x
_atom_site_fract_y
_atom_site_fract_z
_atom_site_U_iso_or_equiv
_atom_site_adp_type
_atom_site_occupancy
_atom_site_symmetry_multiplicity
_atom_site_calc_flag
_atom_site_refinement_flags
Zn1 Zn 0.73670(5) 0.73055(4) 0.43137(4) 0.0297(2) Uani 1 1 d .
S1 S 0.72020(11) 0.80427(10) 0.10154(9) 0.0361(3) Uani 1 1 d .
S2 S 0.68333(13) 0.57615(10) 0.04784(9) 0.0409(4) Uani 1 1 d .
S3 S 0.82201(13) 0.78607(11) -0.06365(10) 0.0453(4) Uani 1 1 d .
S4 S 0.77960(18) 0.52173(12) -0.12515(11) 0.0669(6) Uani 1 1 d .
S5 S 0.95823(11) 0.63713(9) 0.72771(9) 0.0358(3) Uani 1 1 d .
S6 S 0.99048(12) 0.86578(10) 0.78540(10) 0.0436(4) Uani 1 1 d .
S7 S 1.15003(14) 0.63532(12) 0.85674(12) 0.0552(5) Uani 1 1 d .
S8 S 1.19902(14) 0.89329(13) 0.90311(11) 0.0551(5) Uani 1 1 d .
N1 N 0.6833(3) 0.8398(3) 0.3802(3) 0.0301(9) Uani 1 1 d .
N2 N 0.6494(3) 0.6138(3) 0.3141(3) 0.0294(9) Uani 1 1 d .
N3 N 0.7268(3) 0.6259(3) 0.4969(3) 0.0254(9) Uani 1 1 d .
N4 N 0.7679(3) 0.8519(3) 0.5623(3) 0.0282(9) Uani 1 1 d .
C1 C 0.6774(4) 0.9481(3) 0.4307(3) 0.0285(11) Uani 1 1 d .
C2 C 0.6442(4) 0.9950(4) 0.3692(3) 0.0363(13) Uani 1 1 d .
H2 H 0.6341 1.0669 0.3856 0.044 Uiso 1 1 calc R
C3 C 0.6291(4) 0.9177(4) 0.2818(4) 0.0338(12) Uani 1 1 d .
H3 H 0.6063 0.9254 0.2265 0.041 Uiso 1 1 calc R
C4 C 0.6551(4) 0.8223(4) 0.2914(3) 0.0290(11) Uani 1 1 d .
C5 C 0.6509(4) 0.7171(4) 0.2185(3) 0.0317(12) Uani 1 1 d .
C6 C 0.6160(4) 0.6256(4) 0.2354(3) 0.0287(11) Uani 1 1 d .
C7 C 0.5428(4) 0.5398(4) 0.1769(3) 0.0350(12) Uani 1 1 d .
H7 H 0.5067 0.5307 0.1188 0.042 Uiso 1 1 calc R
C8 C 0.5335(4) 0.4711(4) 0.2199(4) 0.0363(13) Uani 1 1 d .
H8 H 0.4909 0.4055 0.1965 0.044 Uiso 1 1 calc R
C9 C 0.6000(4) 0.5179(4) 0.3058(3) 0.0309(12) Uani 1 1 d .
C10 C 0.6180(4) 0.4732(3) 0.3707(3) 0.0270(11) Uani 1 1 d .
C11 C 0.6764(4) 0.5228(3) 0.4584(3) 0.0276(11) Uani 1 1 d .
C12 C 0.6932(4) 0.4774(4) 0.5247(3) 0.0297(11) Uani 1 1 d .
H12 H 0.6688 0.4082 0.5163 0.036 Uiso 1 1 calc R
C13 C 0.7506(4) 0.5519(4) 0.6017(4) 0.0308(11) Uani 1 1 d .
H13 H 0.7724 0.5452 0.6576 0.037 Uiso 1 1 calc R
C14 C 0.7718(4) 0.6425(4) 0.5820(3) 0.0292(11) Uani 1 1 d .
C15 C 0.8331(4) 0.7431(3) 0.6449(3) 0.0265(11) Uani 1 1 d .
C16 C 0.8013(4) 0.8415(3) 0.6401(3) 0.0260(11) Uani 1 1 d .
C17 C 0.7935(4) 0.9367(3) 0.7173(3) 0.0306(11) Uani 1 1 d .
H17 H 0.8108 0.9488 0.7801 0.037 Uiso 1 1 calc R
C18 C 0.7570(4) 1.0063(3) 0.6843(3) 0.0299(11) Uani 1 1 d .
H18 H 0.7445 1.0766 0.7194 0.036 Uiso 1 1 calc R
C19 C 0.7408(4) 0.9540(4) 0.5872(3) 0.0279(11) Uani 1 1 d .
C20 C 0.7038(4) 0.9988(3) 0.5260(3) 0.0271(11) Uani 1 1 d .
C21 C 0.6780(4) 0.7030(4) 0.1339(3) 0.0340(12) Uani 1 1 d .
C22 C 0.7663(5) 0.7234(4) -0.0008(3) 0.0389(13) Uani 1 1 d .
C23 C 0.7487(5) 0.6187(4) -0.0236(4) 0.0445(14) Uani 1 1 d .
C24 C 0.7082(5) 0.7719(5) -0.1479(4) 0.0563(17) Uani 1 1 d .
H24A H 0.6818 0.6975 -0.1806 0.084 Uiso 1 1 calc R
H24B H 0.7292 0.7999 -0.1918 0.084 Uiso 1 1 calc R
H24C H 0.6521 0.8109 -0.1168 0.084 Uiso 1 1 calc R
C25 C 0.8911(8) 0.4859(7) -0.0845(6) 0.108(3) Uani 1 1 d .
H25A H 0.9485 0.5428 -0.0667 0.161 Uiso 1 1 calc R
H25B H 0.9108 0.4225 -0.1323 0.161 Uiso 1 1 calc R
H25C H 0.8791 0.4714 -0.0309 0.161 Uiso 1 1 calc R
C26 C 0.5714(4) 0.3606(4) 0.3402(3) 0.0294(11) Uani 1 1 d .
C27 C 0.6006(4) 0.2831(4) 0.2609(4) 0.0360(13) Uani 1 1 d .
H27 H 0.6480 0.3022 0.2268 0.043 Uiso 1 1 calc R
C28 C 0.5604(4) 0.1791(4) 0.2326(4) 0.0366(13) Uani 1 1 d .
H28 H 0.5803 0.1274 0.1790 0.044 Uiso 1 1 calc R
C29 C 0.4914(4) 0.1497(4) 0.2817(4) 0.0402(13) Uani 1 1 d .
H29 H 0.4635 0.0784 0.2615 0.048 Uiso 1 1 calc R
C30 C 0.4632(4) 0.2268(4) 0.3619(4) 0.0345(12) Uani 1 1 d .
H30 H 0.4176 0.2073 0.3970 0.041 Uiso 1 1 calc R
C31 C 0.5020(4) 0.3304(4) 0.3893(3) 0.0302(11) Uani 1 1 d .
H31 H 0.4812 0.3821 0.4425 0.036 Uiso 1 1 calc R
C32 C 0.9137(4) 0.7471(4) 0.7117(3) 0.0324(12) Uani 1 1 d .
C33 C 1.0705(5) 0.7036(4) 0.8070(4) 0.0424(14) Uani 1 1 d .
C34 C 1.0866(5) 0.8080(4) 0.8298(4) 0.0492(15) Uani 1 1 d .
C35 C 1.1333(6) 0.5066(5) 0.7697(4) 0.0612(19) Uani 1 1 d .
H35A H 1.0581 0.4795 0.7562 0.092 Uiso 1 1 calc R
H35B H 1.1749 0.4609 0.7905 0.092 Uiso 1 1 calc R
H35C H 1.1575 0.5080 0.7141 0.092 Uiso 1 1 calc R
C36 C 1.1497(5) 0.9105(5) 0.9936(6) 0.075(3) Uani 1 1 d .
H36A H 1.0876 0.9495 0.9955 0.112 Uiso 1 1 calc R
H36B H 1.2026 0.9506 1.0472 0.112 Uiso 1 1 calc R
H36C H 1.1284 0.8422 0.9944 0.112 Uiso 1 1 calc R
C37 C 0.6916(4) 1.1155(3) 0.5679(3) 0.0291(11) Uani 1 1 d .
C38 C 0.7796(4) 1.1874(4) 0.6087(3) 0.0339(12) Uani 1 1 d .
H38 H 0.8481 1.1636 0.6079 0.041 Uiso 1 1 calc R
C39 C 0.7695(4) 1.2953(4) 0.6516(3) 0.0348(12) Uani 1 1 d .
H39 H 0.8307 1.3444 0.6798 0.042 Uiso 1 1 calc R
C40 C 0.6702(5) 1.3291(4) 0.6523(3) 0.0381(13) Uani 1 1 d .
H40 H 0.6626 1.4020 0.6803 0.046 Uiso 1 1 calc R
C41 C 0.5809(4) 1.2572(4) 0.6122(4) 0.0379(13) Uani 1 1 d .
H41 H 0.5124 1.2810 0.6146 0.045 Uiso 1 1 calc R
C42 C 0.5913(4) 1.1504(4) 0.5683(4) 0.0357(12) Uani 1 1 d .
H42 H 0.5302 1.1016 0.5389 0.043 Uiso 1 1 calc R
C43 C 0.9628(4) 0.8234(4) 0.2373(4) 0.0402(13) Uani 1 1 d .
C44 C 0.9415(5) 0.9248(4) 0.3112(4) 0.0452(14) Uani 1 1 d .
H44A H 0.9141 0.9104 0.3604 0.068 Uiso 1 1 calc R
H44B H 0.8890 0.9582 0.2853 0.068 Uiso 1 1 calc R
H44C H 1.0075 0.9719 0.3360 0.068 Uiso 1 1 calc R
C45 C 1.0064(5) 0.8305(4) 0.1551(4) 0.0456(14) Uani 1 1 d .
H45A H 1.0823 0.8548 0.1716 0.068 Uiso 1 1 calc R
H45B H 0.9690 0.8802 0.1365 0.068 Uiso 1 1 calc R
H45C H 0.9961 0.7610 0.1042 0.068 Uiso 1 1 calc R
O2 O 0.9457(3) 0.7384(3) 0.2420(3) 0.0483(10) Uani 1 1 d .
O1W O 0.8860(3) 0.7198(3) 0.3948(2) 0.0376(9) Uani 1 1 d .
C46 C 1.1893(5) 0.7778(5) 0.6223(4) 0.0540(16) Uani 1 1 d .
H46A H 1.2051 0.8543 0.6466 0.081 Uiso 1 1 calc R
H46B H 1.2484 0.7441 0.5921 0.081 Uiso 1 1 calc R
H46C H 1.1791 0.7566 0.6727 0.081 Uiso 1 1 calc R
C47 C 1.0904(4) 0.7449(4) 0.5543(4) 0.0410(13) Uani 1 1 d .
C48 C 1.0523(5) 0.6294(4) 0.5104(4) 0.0482(15) Uani 1 1 d .
H48A H 0.9808 0.6191 0.4767 0.072 Uiso 1 1 calc R
H48B H 1.0507 0.6019 0.5580 0.072 Uiso 1 1 calc R
H48C H 1.1006 0.5920 0.4678 0.072 Uiso 1 1 calc R
O1 O 1.0435(3) 0.8098(3) 0.5350(3) 0.0442(10) Uani 1 1 d .
H1WA H 0.9269 0.7491 0.4415 0.066 Uiso 1 1 d R
H1WB H 0.8973 0.7228 0.3481 0.066 Uiso 1 1 d R

loop_
_atom_site_aniso_label
_atom_site_aniso_U_11
_atom_site_aniso_U_22
_atom_site_aniso_U_33
_atom_site_aniso_U_23
_atom_site_aniso_U_13
_atom_site_aniso_U_12
Zn1 0.0339(4) 0.0205(3) 0.0304(4) 0.0057(2) 0.0056(3) 0.0011(2)
S1 0.0485(9) 0.0253(7) 0.0314(7) 0.0090(5) 0.0044(6) -0.0009(6)
S2 0.0622(10) 0.0251(7) 0.0286(7) 0.0046(5) 0.0066(7) -0.0030(6)
S3 0.0558(10) 0.0422(8) 0.0362(8) 0.0154(6) 0.0056(7) -0.0057(7)
S4 0.1239(18) 0.0368(9) 0.0368(9) 0.0066(7) 0.0301(10) 0.0077(9)
S5 0.0410(8) 0.0224(6) 0.0376(7) 0.0081(5) -0.0041(6) 0.0005(5)
S6 0.0460(9) 0.0237(7) 0.0482(8) 0.0061(6) -0.0124(7) -0.0027(6)
S7 0.0584(11) 0.0355(8) 0.0579(10) 0.0105(7) -0.0174(8) 0.0048(7)
S8 0.0563(11) 0.0522(10) 0.0451(9) 0.0101(7) 0.0019(8) -0.0076(8)
N1 0.032(2) 0.021(2) 0.028(2) 0.0016(17) 0.0008(18) -0.0032(17)
N2 0.035(2) 0.0173(19) 0.031(2) 0.0041(17) 0.0034(19) 0.0015(17)
N3 0.029(2) 0.0181(19) 0.025(2) 0.0044(16) 0.0049(17) 0.0018(16)
N4 0.027(2) 0.021(2) 0.032(2) 0.0047(17) 0.0041(18) 0.0000(16)
C1 0.031(3) 0.014(2) 0.037(3) 0.008(2) 0.000(2) -0.0002(19)
C2 0.042(3) 0.022(3) 0.038(3) 0.005(2) 0.005(2) 0.003(2)
C3 0.037(3) 0.030(3) 0.036(3) 0.015(2) 0.002(2) 0.005(2)
C4 0.029(3) 0.021(2) 0.035(3) 0.010(2) 0.001(2) 0.003(2)
C5 0.039(3) 0.027(3) 0.025(3) 0.009(2) -0.001(2) -0.002(2)
C6 0.030(3) 0.021(2) 0.028(3) 0.004(2) 0.002(2) -0.002(2)
C7 0.045(3) 0.025(3) 0.027(3) 0.006(2) -0.004(2) -0.002(2)
C8 0.037(3) 0.024(3) 0.039(3) 0.006(2) -0.002(2) -0.009(2)
C9 0.031(3) 0.021(2) 0.033(3) 0.003(2) 0.006(2) -0.001(2)
C10 0.030(3) 0.016(2) 0.033(3) 0.008(2) 0.006(2) 0.0020(19)
C11 0.032(3) 0.014(2) 0.033(3) 0.005(2) 0.006(2) 0.0026(19)
C12 0.032(3) 0.025(3) 0.033(3) 0.011(2) 0.007(2) 0.002(2)
C13 0.028(3) 0.029(3) 0.038(3) 0.016(2) 0.005(2) 0.005(2)
C14 0.029(3) 0.020(2) 0.032(3) 0.003(2) 0.005(2) 0.009(2)
C15 0.028(3) 0.019(2) 0.027(2) 0.0040(19) 0.006(2) 0.0001(19)
C16 0.026(3) 0.019(2) 0.027(2) 0.0023(19) 0.003(2) -0.0027(19)
C17 0.042(3) 0.021(2) 0.023(2) 0.003(2) 0.005(2) -0.002(2)
C18 0.033(3) 0.014(2) 0.036(3) 0.002(2) 0.007(2) 0.0015(19)
C19 0.027(3) 0.023(2) 0.031(3) 0.008(2) 0.007(2) -0.002(2)
C20 0.029(3) 0.018(2) 0.030(3) 0.005(2) 0.007(2) 0.0034(19)
C21 0.042(3) 0.023(3) 0.031(3) 0.007(2) -0.001(2) -0.001(2)
C22 0.055(4) 0.031(3) 0.027(3) 0.010(2) 0.005(3) -0.006(2)
C23 0.063(4) 0.042(3) 0.025(3) 0.011(2) 0.006(3) -0.002(3)
C24 0.059(4) 0.067(4) 0.047(4) 0.031(3) 0.003(3) -0.003(3)
C25 0.124(9) 0.093(7) 0.081(6) 0.002(5) 0.033(6) 0.024(6)
C26 0.030(3) 0.022(2) 0.031(3) 0.007(2) 0.001(2) 0.001(2)
C27 0.046(3) 0.020(2) 0.038(3) 0.006(2) 0.013(2) 0.001(2)
C28 0.046(3) 0.021(3) 0.032(3) 0.001(2) 0.004(2) -0.003(2)
C29 0.037(3) 0.022(3) 0.055(4) 0.011(2) 0.001(3) 0.001(2)
C30 0.032(3) 0.029(3) 0.040(3) 0.011(2) 0.005(2) 0.001(2)
C31 0.025(3) 0.027(2) 0.033(3) 0.006(2) 0.005(2) -0.001(2)
C32 0.039(3) 0.021(2) 0.029(3) 0.002(2) 0.005(2) 0.002(2)
C33 0.045(3) 0.032(3) 0.040(3) 0.007(2) -0.005(3) 0.000(2)
C34 0.056(4) 0.036(3) 0.046(3) 0.010(3) -0.007(3) 0.000(3)
C35 0.074(5) 0.043(4) 0.057(4) 0.009(3) 0.000(4) 0.029(3)
C36 0.041(4) 0.050(4) 0.170(8) 0.075(5) 0.047(5) 0.013(3)
C37 0.040(3) 0.017(2) 0.028(3) 0.005(2) 0.008(2) 0.005(2)
C38 0.034(3) 0.024(2) 0.038(3) 0.007(2) 0.001(2) 0.000(2)
C39 0.045(3) 0.021(2) 0.032(3) 0.007(2) -0.001(2) -0.007(2)
C40 0.057(4) 0.021(3) 0.034(3) 0.007(2) 0.012(3) 0.005(2)
C41 0.040(3) 0.030(3) 0.041(3) 0.009(2) 0.012(3) 0.010(2)
C42 0.040(3) 0.022(3) 0.038(3) 0.004(2) 0.005(2) 0.002(2)
C43 0.032(3) 0.038(3) 0.040(3) 0.006(2) 0.001(2) -0.005(2)
C44 0.053(4) 0.031(3) 0.045(3) 0.007(3) 0.010(3) 0.001(3)
C45 0.043(3) 0.046(3) 0.048(3) 0.019(3) 0.008(3) -0.008(3)
O2 0.059(3) 0.037(2) 0.049(2) 0.0159(19) 0.014(2) 0.0031(19)
O1W 0.040(2) 0.0320(19) 0.037(2) 0.0095(16) 0.0071(17) 0.0039(16)
C46 0.042(4) 0.048(4) 0.060(4) 0.011(3) 0.001(3) 0.001(3)
C47 0.034(3) 0.033(3) 0.054(4) 0.015(3) 0.008(3) 0.002(2)
C48 0.046(4) 0.037(3) 0.056(4) 0.013(3) 0.007(3) 0.006(3)
O1 0.040(2) 0.033(2) 0.053(2) 0.0102(18) 0.0076(19) 0.0002(17)

loop_
_atom_type_symbol
_atom_type_description
_atom_type_scat_dispersion_real
_atom_type_scat_dispersion_imag
_atom_type_scat_source
C C 0.0033 0.0016 'International Tables Vol C Tables 4.2.6.8 and 6.1.1.4'
H H 0.0000 0.0000 'International Tables Vol C Tables 4.2.6.8 and 6.1.1.4'
N N 0.0061 0.0033 'International Tables Vol C Tables 4.2.6.8 and 6.1.1.4'
S S 0.1246 0.1234 'International Tables Vol C Tables 4.2.6.8 and 6.1.1.4'
Zn Zn 0.2839 1.4301 'International Tables Vol C Tables 4.2.6.8 and 6.1.1.4'
O O 0.0106 0.0060 'International Tables Vol C Tables 4.2.6.8 and 6.1.1.4'

loop_
_geom_angle_atom_site_label_1
_geom_angle_atom_site_label_2
_geom_angle_atom_site_label_3
_geom_angle
O1W Zn1 N2 100.68(15)
O1W Zn1 N4 100.56(14)
N2 Zn1 N4 158.76(16)
O1W Zn1 N1 100.35(15)
N2 Zn1 N1 87.18(15)
N4 Zn1 N1 88.82(15)
O1W Zn1 N3 103.28(15)
N2 Zn1 N3 88.17(15)
N4 Zn1 N3 87.18(15)
N1 Zn1 N3 156.37(16)
C21 S1 C22 96.9(2)
C23 S2 C21 96.0(3)
C22 S3 C24 100.1(3)
C25 S4 C23 100.5(4)
C33 S5 C32 96.7(3)
C34 S6 C32 96.1(3)
C33 S7 C35 102.5(3)
C36 S8 C34 93.5(4)
C4 N1 C1 105.8(4)
C4 N1 Zn1 126.7(3)
C1 N1 Zn1 127.3(3)
C6 N2 C9 106.9(4)
C6 N2 Zn1 124.9(3)
C9 N2 Zn1 127.5(3)
C14 N3 C11 106.3(4)
C14 N3 Zn1 126.9(3)
C11 N3 Zn1 126.7(3)
C16 N4 C19 106.7(4)
C16 N4 Zn1 126.0(3)
C19 N4 Zn1 126.4(3)
C20 C1 N1 123.9(4)
C20 C1 C2 126.9(4)
N1 C1 C2 109.2(4)
C3 C2 C1 107.8(4)
C3 C2 H2 126.1
C1 C2 H2 126.1
C2 C3 C4 105.9(5)
C2 C3 H3 127.1
C4 C3 H3 127.1
N1 C4 C3 111.2(4)
N1 C4 C5 121.2(4)
C3 C4 C5 127.5(5)
C21 C5 C6 119.4(4)
C21 C5 C4 121.2(4)
C6 C5 C4 119.5(4)
N2 C6 C7 110.2(4)
N2 C6 C5 123.0(4)
C7 C6 C5 126.8(5)
C8 C7 C6 107.3(4)
C8 C7 H7 126.3
C6 C7 H7 126.3
C7 C8 C9 106.6(4)
C7 C8 H8 126.7
C9 C8 H8 126.7
N2 C9 C10 125.0(4)
N2 C9 C8 109.0(4)
C10 C9 C8 126.0(4)
C11 C10 C9 126.0(4)
C11 C10 C26 118.2(4)
C9 C10 C26 115.8(4)
C10 C11 N3 125.6(4)
C10 C11 C12 125.7(4)
N3 C11 C12 108.6(4)
C13 C12 C11 107.4(4)
C13 C12 H12 126.3
C11 C12 H12 126.3
C12 C13 C14 106.6(4)
C12 C13 H13 126.7
C14 C13 H13 126.7
N3 C14 C13 111.0(4)
N3 C14 C15 122.6(4)
C13 C14 C15 126.3(5)
C32 C15 C16 119.7(4)
C32 C15 C14 121.5(4)
C16 C15 C14 118.6(4)
N4 C16 C17 110.0(4)
N4 C16 C15 124.4(4)
C17 C16 C15 125.4(4)
C18 C17 C16 107.3(4)
C18 C17 H17 126.3
C16 C17 H17 126.3
C17 C18 C19 106.8(4)
C17 C18 H18 126.6
C19 C18 H18 126.6
N4 C19 C20 125.6(4)
N4 C19 C18 109.2(4)
C20 C19 C18 125.3(4)
C1 C20 C19 127.3(4)
C1 C20 C37 116.2(4)
C19 C20 C37 116.5(4)
C5 C21 S1 125.3(4)
C5 C21 S2 121.8(4)
S1 C21 S2 112.7(3)
C23 C22 S3 127.6(4)
C23 C22 S1 115.2(4)
S3 C22 S1 117.1(3)
C22 C23 S2 118.5(4)
C22 C23 S4 124.2(4)
S2 C23 S4 117.2(3)
S3 C24 H24A 109.5
S3 C24 H24B 109.5
H24A C24 H24B 109.5
S3 C24 H24C 109.5
H24A C24 H24C 109.5
H24B C24 H24C 109.5
S4 C25 H25A 109.5
S4 C25 H25B 109.5
H25A C25 H25B 109.5
S4 C25 H25C 109.5
H25A C25 H25C 109.5
H25B C25 H25C 109.5
C31 C26 C27 118.7(4)
C31 C26 C10 122.1(4)
C27 C26 C10 119.1(4)
C28 C27 C26 120.1(5)
C28 C27 H27 120.0
C26 C27 H27 120.0
C27 C28 C29 120.9(5)
C27 C28 H28 119.6
C29 C28 H28 119.6
C28 C29 C30 119.2(5)
C28 C29 H29 120.4
C30 C29 H29 120.4
C31 C30 C29 119.9(5)
C31 C30 H30 120.1
C29 C30 H30 120.1
C30 C31 C26 121.2(5)
C30 C31 H31 119.4
C26 C31 H31 119.4
C15 C32 S5 125.0(4)
C15 C32 S6 122.2(4)
S5 C32 S6 112.6(3)
C34 C33 S5 116.2(5)
C34 C33 S7 124.0(5)
S5 C33 S7 119.8(3)
C33 C34 S6 117.9(5)
C33 C34 S8 125.5(5)
S6 C34 S8 116.6(3)
S7 C35 H35A 109.5
S7 C35 H35B 109.5
H35A C35 H35B 109.5
S7 C35 H35C 109.5
H35A C35 H35C 109.5
H35B C35 H35C 109.5
S8 C36 H36A 109.5
S8 C36 H36B 109.5
H36A C36 H36B 109.5
S8 C36 H36C 109.5
H36A C36 H36C 109.5
H36B C36 H36C 109.5
C38 C37 C42 119.6(4)
C38 C37 C20 120.1(5)
C42 C37 C20 120.3(4)
C37 C38 C39 121.0(5)
C37 C38 H38 119.5
C39 C38 H38 119.5
C40 C39 C38 119.2(5)
C40 C39 H39 120.4
C38 C39 H39 120.4
C39 C40 C41 120.3(5)
C39 C40 H40 119.8
C41 C40 H40 119.8
C40 C41 C42 120.3(5)
C40 C41 H41 119.8
C42 C41 H41 119.8
C37 C42 C41 119.6(5)
C37 C42 H42 120.2
C41 C42 H42 120.2
O2 C43 C44 122.3(5)
O2 C43 C45 120.8(5)
C44 C43 C45 116.9(5)
C43 C44 H44A 109.5
C43 C44 H44B 109.5
H44A C44 H44B 109.5
C43 C44 H44C 109.5
H44A C44 H44C 109.5
H44B C44 H44C 109.5
C43 C45 H45A 109.5
C43 C45 H45B 109.5
H45A C45 H45B 109.5
C43 C45 H45C 109.5
H45A C45 H45C 109.5
H45B C45 H45C 109.5
Zn1 O1W H1WA 106.6
Zn1 O1W H1WB 120.9
H1WA O1W H1WB 121.4
C47 C46 H46A 109.5
C47 C46 H46B 109.5
H46A C46 H46B 109.5
C47 C46 H46C 109.5
H46A C46 H46C 109.5
H46B C46 H46C 109.5
O1 C47 C46 120.8(5)
O1 C47 C48 122.0(5)
C46 C47 C48 117.2(5)
C47 C48 H48A 109.5
C47 C48 H48B 109.5
H48A C48 H48B 109.5
C47 C48 H48C 109.5
H48A C48 H48C 109.5
H48B C48 H48C 109.5

loop_
_geom_bond_atom_site_label_1
_geom_bond_atom_site_label_2
_geom_bond_distance
Zn1 O1W 2.048(4)
Zn1 N2 2.088(4)
Zn1 N4 2.091(4)
Zn1 N1 2.100(4)
Zn1 N3 2.108(4)
S1 C21 1.760(5)
S1 C22 1.768(5)
S2 C23 1.744(6)
S2 C21 1.773(5)
S3 C22 1.748(5)
S3 C24 1.817(6)
S4 C25 1.681(10)
S4 C23 1.758(6)
S5 C33 1.749(6)
S5 C32 1.761(5)
S6 C34 1.737(6)
S6 C32 1.768(5)
S7 C33 1.757(6)
S7 C35 1.770(6)
S8 C36 1.579(7)
S8 C34 1.790(6)
N1 C4 1.348(6)
N1 C1 1.415(6)
N2 C6 1.359(6)
N2 C9 1.396(6)
N3 C14 1.344(6)
N3 C11 1.406(6)
N4 C16 1.336(6)
N4 C19 1.391(6)
C1 C20 1.398(7)
C1 C2 1.420(7)
C2 C3 1.374(7)
C2 H2 0.9500
C3 C4 1.447(7)
C3 H3 0.9500
C4 C5 1.464(6)
C5 C21 1.376(7)
C5 C6 1.460(7)
C6 C7 1.411(6)
C7 C8 1.388(7)
C7 H7 0.9500
C8 C9 1.421(7)
C8 H8 0.9500
C9 C10 1.411(7)
C10 C11 1.400(7)
C10 C26 1.512(6)
C11 C12 1.435(7)
C12 C13 1.360(7)
C12 H12 0.9500
C13 C14 1.435(7)
C13 H13 0.9500
C14 C15 1.481(6)
C15 C32 1.382(7)
C15 C16 1.477(6)
C16 C17 1.430(6)
C17 C18 1.353(7)
C17 H17 0.9500
C18 C19 1.419(7)
C18 H18 0.9500
C19 C20 1.409(7)
C20 C37 1.518(6)
C22 C23 1.355(7)
C24 H24A 0.9800
C24 H24B 0.9800
C24 H24C 0.9800
C25 H25A 0.9800
C25 H25B 0.9800
C25 H25C 0.9800
C26 C31 1.396(7)
C26 C27 1.408(6)
C27 C28 1.386(6)
C27 H27 0.9500
C28 C29 1.387(7)
C28 H28 0.9500
C29 C30 1.410(7)
C29 H29 0.9500
C30 C31 1.377(7)
C30 H30 0.9500
C31 H31 0.9500
C33 C34 1.350(8)
C35 H35A 0.9800
C35 H35B 0.9800
C35 H35C 0.9800
C36 H36A 0.9800
C36 H36B 0.9800
C36 H36C 0.9800
C37 C38 1.377(7)
C37 C42 1.392(7)
C38 C39 1.405(7)
C38 H38 0.9500
C39 C40 1.374(8)
C39 H39 0.9500
C40 C41 1.388(7)
C40 H40 0.9500
C41 C42 1.394(7)
C41 H41 0.9500
C42 H42 0.9500
C43 O2 1.225(6)
C43 C44 1.505(7)
C43 C45 1.517(7)
C44 H44A 0.9800
C44 H44B 0.9800
C44 H44C 0.9800
C45 H45A 0.9800
C45 H45B 0.9800
C45 H45C 0.9800
O1W H1WA 0.8073
O1W H1WB 0.7925
C46 C47 1.495(8)
C46 H46A 0.9800
C46 H46B 0.9800
C46 H46C 0.9800
C47 O1 1.226(6)
C47 C48 1.507(7)
C48 H48A 0.9800
C48 H48B 0.9800
C48 H48C 0.9800

loop_
_geom_hbond_atom_site_label_D
_geom_hbond_atom_site_label_H
_geom_hbond_atom_site_label_A
_geom_hbond_distance_DH
_geom_hbond_distance_HA
_geom_hbond_distance_DA
_geom_hbond_angle_DHA
O1W H1WA O1 0.81 1.89 2.681(5) 168.5
O1W H1WB O2 0.79 1.95 2.739(5) 171.8

loop_
_geom_torsion_atom_site_label_1
_geom_torsion_atom_site_label_2
_geom_torsion_atom_site_label_3
_geom_torsion_atom_site_label_4
_geom_torsion
O1W Zn1 N1 C4 73.1(4)
N2 Zn1 N1 C4 -27.3(4)
N4 Zn1 N1 C4 173.6(4)
N3 Zn1 N1 C4 -106.2(5)
O1W Zn1 N1 C1 -101.6(4)
N2 Zn1 N1 C1 158.1(4)
N4 Zn1 N1 C1 -1.1(4)
N3 Zn1 N1 C1 79.1(5)
O1W Zn1 N2 C6 -80.3(4)
N4 Zn1 N2 C6 99.1(5)
N1 Zn1 N2 C6 19.7(4)
N3 Zn1 N2 C6 176.5(4)
O1W Zn1 N2 C9 111.0(4)
N4 Zn1 N2 C9 -69.6(6)
N1 Zn1 N2 C9 -149.0(4)
N3 Zn1 N2 C9 7.8(4)
O1W Zn1 N3 C14 76.2(4)
N2 Zn1 N3 C14 176.8(4)
N4 Zn1 N3 C14 -23.9(4)
N1 Zn1 N3 C14 -104.5(5)
O1W Zn1 N3 C11 -100.2(4)
N2 Zn1 N3 C11 0.4(4)
N4 Zn1 N3 C11 159.7(4)
N1 Zn1 N3 C11 79.1(5)
O1W Zn1 N4 C16 -84.1(4)
N2 Zn1 N4 C16 96.5(5)
N1 Zn1 N4 C16 175.6(4)
N3 Zn1 N4 C16 18.9(4)
O1W Zn1 N4 C19 107.9(4)
N2 Zn1 N4 C19 -71.5(6)
N1 Zn1 N4 C19 7.6(4)
N3 Zn1 N4 C19 -149.1(4)
C4 N1 C1 C20 -178.0(5)
Zn1 N1 C1 C20 -2.5(7)
C4 N1 C1 C2 0.3(5)
Zn1 N1 C1 C2 175.8(3)
C20 C1 C2 C3 178.5(5)
N1 C1 C2 C3 0.2(6)
C1 C2 C3 C4 -0.6(6)
C1 N1 C4 C3 -0.6(5)
Zn1 N1 C4 C3 -176.2(3)
C1 N1 C4 C5 -179.2(4)
Zn1 N1 C4 C5 5.2(7)
C2 C3 C4 N1 0.8(6)
C2 C3 C4 C5 179.3(5)
N1 C4 C5 C21 -145.1(5)
C3 C4 C5 C21 36.5(8)
N1 C4 C5 C6 35.6(7)
C3 C4 C5 C6 -142.7(5)
C9 N2 C6 C7 1.8(5)
Zn1 N2 C6 C7 -168.9(3)
C9 N2 C6 C5 -180.0(5)
Zn1 N2 C6 C5 9.4(7)
C21 C5 C6 N2 136.7(5)
C4 C5 C6 N2 -44.0(7)
C21 C5 C6 C7 -45.3(8)
C4 C5 C6 C7 133.9(5)
N2 C6 C7 C8 -2.0(6)
C5 C6 C7 C8 179.9(5)
C6 C7 C8 C9 1.3(6)
C6 N2 C9 C10 176.2(5)
Zn1 N2 C9 C10 -13.5(7)
C6 N2 C9 C8 -0.9(5)
Zn1 N2 C9 C8 169.4(3)
C7 C8 C9 N2 -0.3(6)
C7 C8 C9 C10 -177.4(5)
N2 C9 C10 C11 9.1(8)
C8 C9 C10 C11 -174.3(5)
N2 C9 C10 C26 -169.4(4)
C8 C9 C10 C26 7.2(7)
C9 C10 C11 N3 0.2(8)
C26 C10 C11 N3 178.6(4)
C9 C10 C11 C12 179.1(5)
C26 C10 C11 C12 -2.5(7)
C14 N3 C11 C10 179.0(5)
Zn1 N3 C11 C10 -4.0(7)
C14 N3 C11 C12 -0.1(5)
Zn1 N3 C11 C12 176.9(3)
C10 C11 C12 C13 -178.0(5)
N3 C11 C12 C13 1.1(5)
C11 C12 C13 C14 -1.6(5)
C11 N3 C14 C13 -0.9(5)
Zn1 N3 C14 C13 -177.9(3)
C11 N3 C14 C15 179.9(4)
Zn1 N3 C14 C15 2.9(6)
C12 C13 C14 N3 1.6(6)
C12 C13 C14 C15 -179.2(5)
N3 C14 C15 C32 -151.8(5)
C13 C14 C15 C32 29.2(7)
N3 C14 C15 C16 32.9(7)
C13 C14 C15 C16 -146.1(5)
C19 N4 C16 C17 1.6(5)
Zn1 N4 C16 C17 -168.4(3)
C19 N4 C16 C15 177.0(4)
Zn1 N4 C16 C15 7.1(7)
C32 C15 C16 N4 145.8(5)
C14 C15 C16 N4 -38.8(7)
C32 C15 C16 C17 -39.5(7)
C14 C15 C16 C17 135.9(5)
N4 C16 C17 C18 -1.5(6)
C15 C16 C17 C18 -176.9(4)
C16 C17 C18 C19 0.8(6)
C16 N4 C19 C20 178.6(5)
Zn1 N4 C19 C20 -11.5(7)
C16 N4 C19 C18 -1.1(5)
Zn1 N4 C19 C18 168.8(3)
C17 C18 C19 N4 0.2(6)
C17 C18 C19 C20 -179.5(5)
N1 C1 C20 C19 0.8(8)
C2 C1 C20 C19 -177.3(5)
N1 C1 C20 C37 -179.6(4)
C2 C1 C20 C37 2.4(7)
N4 C19 C20 C1 6.7(8)
C18 C19 C20 C1 -173.6(5)
N4 C19 C20 C37 -172.9(4)
C18 C19 C20 C37 6.7(7)
C6 C5 C21 S1 179.4(4)
C4 C5 C21 S1 0.1(8)
C6 C5 C21 S2 -5.8(7)
C4 C5 C21 S2 175.0(4)
C22 S1 C21 C5 167.4(5)
C22 S1 C21 S2 -7.8(3)
C23 S2 C21 C5 -167.4(5)
C23 S2 C21 S1 8.0(4)
C24 S3 C22 C23 79.1(6)
C24 S3 C22 S1 -97.0(4)
C21 S1 C22 C23 4.5(5)
C21 S1 C22 S3 -178.9(3)
S3 C22 C23 S2 -175.6(4)
S1 C22 C23 S2 0.6(7)
S3 C22 C23 S4 -0.2(9)
S1 C22 C23 S4 176.0(4)
C21 S2 C23 C22 -5.3(6)
C21 S2 C23 S4 178.9(4)
C25 S4 C23 C22 102.9(7)
C25 S4 C23 S2 -81.6(5)
C11 C10 C26 C31 57.4(7)
C9 C10 C26 C31 -124.0(5)
C11 C10 C26 C27 -121.0(5)
C9 C10 C26 C27 57.6(6)
C31 C26 C27 C28 0.3(8)
C10 C26 C27 C28 178.8(5)
C26 C27 C28 C29 -0.2(8)
C27 C28 C29 C30 -0.7(8)
C28 C29 C30 C31 1.7(8)
C29 C30 C31 C26 -1.6(8)
C27 C26 C31 C30 0.6(8)
C10 C26 C31 C30 -177.8(5)
C16 C15 C32 S5 178.4(3)
C14 C15 C32 S5 3.2(7)
C16 C15 C32 S6 -6.6(7)
C14 C15 C32 S6 178.1(4)
C33 S5 C32 C15 170.3(5)
C33 S5 C32 S6 -5.1(3)
C34 S6 C32 C15 -168.5(5)
C34 S6 C32 S5 7.0(3)
C32 S5 C33 C34 0.4(5)
C32 S5 C33 S7 176.8(4)
C35 S7 C33 C34 -154.1(6)
C35 S7 C33 S5 29.9(5)
S5 C33 C34 S6 4.7(7)
S7 C33 C34 S6 -171.5(3)
S5 C33 C34 S8 -175.8(4)
S7 C33 C34 S8 8.1(9)
C32 S6 C34 C33 -7.2(6)
C32 S6 C34 S8 173.2(4)
C36 S8 C34 C33 -85.0(6)
C36 S8 C34 S6 94.6(4)
C1 C20 C37 C38 -113.8(5)
C19 C20 C37 C38 65.9(6)
C1 C20 C37 C42 68.5(6)
C19 C20 C37 C42 -111.8(5)
C42 C37 C38 C39 0.7(8)
C20 C37 C38 C39 -177.0(5)
C37 C38 C39 C40 -0.2(8)
C38 C39 C40 C41 0.9(8)
C39 C40 C41 C42 -2.0(8)
C38 C37 C42 C41 -1.8(8)
C20 C37 C42 C41 176.0(5)
C40 C41 C42 C37 2.4(8)

loop_
_platon_squeeze_void_nr
_platon_squeeze_void_average_x
_platon_squeeze_void_average_y
_platon_squeeze_void_average_z
_platon_squeeze_void_volume
_platon_squeeze_void_count_electrons
_platon_squeeze_void_content
1 0.500 1.000 0.000 286 80 ' '
